data_4117881
loop_
_publ_author_name
'Ian A. Tonks'
'Alec C. Durrell'
'Harry B. Gray'
'John E. Bercaw'

_publ_contact_author
;       Michael W. Day
        Beckman Institute
        California Institute of Technology
        Pasadena, CA  91125
        USA
;
_publ_contact_author_email mikeday@caltech.edu
_publ_contact_author_fax '(818) 449 4159'
_publ_contact_author_phone '(818) 395 2734'
_publ_section_title
;
 Groups 5 and 6 Terminal Hydrazido(2-) Complexes: N\b Substituent Effects
 on Ligand-to-Metal Charge-Transfer Energies and Oxidation States
;
_journal_name_full 'Journal of the American Chemical Society'
_journal_page_first 7301
_journal_page_last 7304
_journal_paper_doi 10.1021/ja302275j
_journal_volume 134
_journal_year 2012
_chemical_formula_moiety 'C7 H13 Cl4 N3 W'
_chemical_formula_sum 'C7 H13 Cl4 N3 W'
_chemical_formula_weight 464.85
_chemical_name_systematic
;
 ?
;
_space_group_IT_number 14
_symmetry_cell_setting monoclinic
_symmetry_space_group_name_Hall '-P 2yn'
_symmetry_space_group_name_H-M 'P 1 21/n 1'
_atom_sites_solution_hydrogens geom
_atom_sites_solution_primary direct
_atom_sites_solution_secondary difmap
_audit_creation_method SHELXL-97
_cell_angle_alpha 90.00
_cell_angle_beta 92.958(2)
_cell_angle_gamma 90.00
_cell_formula_units_Z 4
_cell_length_a 9.6582(4)
_cell_length_b 14.7762(7)
_cell_length_c 9.7818(4)
_cell_measurement_reflns_used 9797
_cell_measurement_temperature 100(2)
_cell_measurement_theta_max 50.15
_cell_measurement_theta_min 2.50
_cell_volume 1394.12(10)
_computing_cell_refinement 'Bruker SAINT-Plus v7.68A'
_computing_data_collection 'Bruker APEX2 v2009.7-0'
_computing_data_reduction 'Bruker SAINT-Plus v7.68A'
_computing_molecular_graphics 'Bruker XP v5.1'
_computing_publication_material 'Bruker XCIF 2008'
_computing_structure_refinement 'SHELXL-97 (Sheldrick, 2008)'
_computing_structure_solution 'SHELXS-97 (Sheldrick, 2008)'
_diffrn_ambient_temperature 100(2)
_diffrn_measured_fraction_theta_full 0.992
_diffrn_measured_fraction_theta_max 0.992
_diffrn_measurement_device_type 'Bruker KAPPA APEX II'
_diffrn_measurement_method '\w scans; 20 settings'
_diffrn_radiation_monochromator graphite
_diffrn_radiation_source 'fine-focus sealed tube'
_diffrn_radiation_type MoK\a
_diffrn_radiation_wavelength 0.71073
_diffrn_reflns_av_R_equivalents 0.0410
_diffrn_reflns_av_sigmaI/netI 0.0218
_diffrn_reflns_limit_h_max 21
_diffrn_reflns_limit_h_min -20
_diffrn_reflns_limit_k_max 33
_diffrn_reflns_limit_k_min -33
_diffrn_reflns_limit_l_max 21
_diffrn_reflns_limit_l_min -21
_diffrn_reflns_number 146180
_diffrn_reflns_theta_full 53.16
_diffrn_reflns_theta_max 53.16
_diffrn_reflns_theta_min 2.50
_exptl_absorpt_coefficient_mu 9.026
_exptl_absorpt_correction_T_max 0.6815
_exptl_absorpt_correction_T_min 0.2405
_exptl_absorpt_correction_type multi-scan
_exptl_absorpt_process_details 'SADABS v2009/1, Bruker-AXS, Madison'
_exptl_crystal_colour Brown
_exptl_crystal_density_diffrn 2.215
_exptl_crystal_description 'Triangular - Fragment'
_exptl_crystal_F_000 872
_exptl_crystal_size_max 0.31
_exptl_crystal_size_mid 0.11
_exptl_crystal_size_min 0.06
_refine_diff_density_max 3.633
_refine_diff_density_min -2.258
_refine_diff_density_rms 0.157
_refine_ls_extinction_method none
_refine_ls_goodness_of_fit_ref 1.462
_refine_ls_hydrogen_treatment Riding
_refine_ls_matrix_type 'Full matrix'
_refine_ls_number_parameters 137
_refine_ls_number_reflns 16520
_refine_ls_number_restraints 0
_refine_ls_restrained_S_all 1.462
_refine_ls_R_factor_all 0.0334
_refine_ls_R_factor_gt 0.0210
_refine_ls_shift/su_max 0.001
_refine_ls_shift/su_mean 0.000
_refine_ls_structure_factor_coef Fsqd
_refine_ls_weighting_details w=1/s^2^(Fo^2^)
_refine_ls_weighting_scheme sigma
_refine_ls_wR_factor_gt 0.0323
_refine_ls_wR_factor_ref 0.0335
_reflns_number_gt 13350
_reflns_number_total 16520
_reflns_threshold_expression >2sigma(I)
_cod_data_source_file ja302275j_si_002_01.cif
_cod_data_source_block 3i
_cod_depositor_comments
;
The following automatic conversions were performed:

'_atom_sites_solution_primary' value 'direct methods' was changed to
'direct'.

'_atom_sites_solution_secondary' value 'Difference Fourier map' was
changed to 'difmap'.

'_atom_sites_solution_hydrogens' value 'Geometric positions' was
changed to 'geom'.

Automatic conversion script
Id: cif_fix_values 6452 2018-10-05 10:23:21Z andrius 
;
_cod_database_code 4117881

loop_
_symmetry_equiv_pos_as_xyz
'x, y, z'
'-x+1/2, y+1/2, -z+1/2'
'-x, -y, -z'
'x-1/2, -y-1/2, z-1/2'

loop_
_atom_site_label
_atom_site_type_symbol
_atom_site_fract_x
_atom_site_fract_y
_atom_site_fract_z
_atom_site_U_iso_or_equiv
_atom_site_adp_type
_atom_site_occupancy
_atom_site_symmetry_multiplicity
_atom_site_calc_flag
_atom_site_refinement_flags
W1 W 0.797244(3) 0.322461(2) -0.023457(3) 0.01123(1) Uani 1 1 d .
Cl1 Cl 0.94276(2) 0.415921(17) -0.14956(2) 0.01974(4) Uani 1 1 d .
Cl2 Cl 0.98352(2) 0.228761(17) 0.03826(3) 0.02169(4) Uani 1 1 d .
Cl3 Cl 0.64313(2) 0.220462(18) 0.07617(3) 0.02281(4) Uani 1 1 d .
Cl4 Cl 0.60453(2) 0.391775(17) -0.13562(2) 0.01872(4) Uani 1 1 d .
N1 N 0.80672(7) 0.38987(5) 0.12423(7) 0.01295(10) Uani 1 1 d .
N2 N 0.81123(8) 0.43380(6) 0.23560(8) 0.01801(14) Uani 1 1 d .
N3 N 0.78491(9) 0.23278(6) -0.20726(9) 0.01895(14) Uani 1 1 d .
C1 C 0.90670(9) 0.40643(8) 0.35029(9) 0.02023(17) Uani 1 1 d .
H1A H 0.9760 0.4547 0.3699 0.024 Uiso 1 1 calc R
H1B H 0.9566 0.3506 0.3261 0.024 Uiso 1 1 calc R
C2 C 0.82385(10) 0.38958(8) 0.47592(10) 0.02015(16) Uani 1 1 d .
H2A H 0.7660 0.3348 0.4611 0.024 Uiso 1 1 calc R
H2B H 0.8884 0.3785 0.5561 0.024 Uiso 1 1 calc R
C3 C 0.73121(11) 0.46968(9) 0.50524(10) 0.02349(19) Uani 1 1 d .
H3A H 0.7894 0.5234 0.5278 0.028 Uiso 1 1 calc R
H3B H 0.6763 0.4559 0.5854 0.028 Uiso 1 1 calc R
C4 C 0.63313(10) 0.49087(8) 0.38156(10) 0.02069(17) Uani 1 1 d .
H4A H 0.5694 0.4392 0.3640 0.025 Uiso 1 1 calc R
H4B H 0.5767 0.5447 0.4015 0.025 Uiso 1 1 calc R
C5 C 0.71423(10) 0.50861(6) 0.25524(9) 0.01656(14) Uani 1 1 d .
H5A H 0.6495 0.5142 0.1738 0.020 Uiso 1 1 calc R
H5B H 0.7662 0.5661 0.2664 0.020 Uiso 1 1 calc R
C6 C 0.78490(10) 0.18772(7) -0.30180(11) 0.01906(15) Uani 1 1 d .
C7 C 0.78612(13) 0.13029(8) -0.42200(12) 0.0270(2) Uani 1 1 d .
H7A H 0.8718 0.1406 -0.4692 0.040 Uiso 1 1 calc R
H7B H 0.7061 0.1447 -0.4838 0.040 Uiso 1 1 calc R
H7C H 0.7814 0.0667 -0.3942 0.040 Uiso 1 1 calc R

loop_
_atom_site_aniso_label
_atom_site_aniso_U_11
_atom_site_aniso_U_22
_atom_site_aniso_U_33
_atom_site_aniso_U_23
_atom_site_aniso_U_13
_atom_site_aniso_U_12
W1 0.01136(1) 0.01174(1) 0.01049(1) -0.00064(1) -0.00032(1) -0.00001(1)
Cl1 0.02119(9) 0.02264(10) 0.01590(8) 0.00019(7) 0.00583(7) -0.00531(7)
Cl2 0.01741(8) 0.01998(10) 0.02712(11) -0.00008(8) -0.00450(7) 0.00564(7)
Cl3 0.02096(9) 0.02017(10) 0.02737(11) 0.00556(8) 0.00196(8) -0.00663(7)
Cl4 0.01657(8) 0.02141(9) 0.01772(9) 0.00103(7) -0.00341(6) 0.00443(7)
N1 0.0130(2) 0.0158(3) 0.0101(2) 0.0005(2) 0.00129(19) -0.0003(2)
N2 0.0181(3) 0.0254(4) 0.0102(3) -0.0037(2) -0.0021(2) 0.0079(3)
N3 0.0192(3) 0.0188(3) 0.0186(3) -0.0049(3) -0.0017(3) 0.0007(3)
C1 0.0139(3) 0.0345(5) 0.0121(3) -0.0007(3) -0.0013(2) 0.0060(3)
C2 0.0179(3) 0.0272(5) 0.0153(3) 0.0059(3) 0.0004(3) 0.0037(3)
C3 0.0244(4) 0.0340(5) 0.0126(3) 0.0021(3) 0.0053(3) 0.0077(4)
C4 0.0185(3) 0.0264(5) 0.0176(4) 0.0048(3) 0.0056(3) 0.0078(3)
C5 0.0208(3) 0.0154(3) 0.0136(3) 0.0010(3) 0.0023(3) 0.0039(3)
C6 0.0205(3) 0.0168(4) 0.0197(4) -0.0041(3) -0.0009(3) 0.0017(3)
C7 0.0329(5) 0.0229(5) 0.0249(5) -0.0119(4) -0.0015(4) 0.0050(4)

loop_
_atom_type_symbol
_atom_type_description
_atom_type_scat_dispersion_real
_atom_type_scat_dispersion_imag
_atom_type_scat_source
C C 0.0033 0.0016 'International Tables Vol C Tables 4.2.6.8 and 6.1.1.4'
H H 0.0000 0.0000 'International Tables Vol C Tables 4.2.6.8 and 6.1.1.4'
N N 0.0061 0.0033 'International Tables Vol C Tables 4.2.6.8 and 6.1.1.4'
Cl Cl 0.1484 0.1585 'International Tables Vol C Tables 4.2.6.8 and 6.1.1.4'
W W -0.8490 6.8722 'International Tables Vol C Tables 4.2.6.8 and 6.1.1.4'

loop_
_geom_angle_atom_site_label_1
_geom_angle_atom_site_label_2
_geom_angle_atom_site_label_3
_geom_angle
N1 W1 N3 178.19(3)
N1 W1 Cl2 96.75(2)
N3 W1 Cl2 82.19(2)
N1 W1 Cl4 98.26(2)
N3 W1 Cl4 82.78(2)
Cl2 W1 Cl4 164.964(9)
N1 W1 Cl1 95.22(2)
N3 W1 Cl1 86.27(2)
Cl2 W1 Cl1 90.597(10)
Cl4 W1 Cl1 88.833(9)
N1 W1 Cl3 91.70(2)
N3 W1 Cl3 86.85(2)
Cl2 W1 Cl3 90.491(10)
Cl4 W1 Cl3 88.275(9)
Cl1 W1 Cl3 172.817(9)
N2 N1 W1 176.04(7)
N1 N2 C5 120.29(7)
N1 N2 C1 120.47(8)
C5 N2 C1 119.09(8)
C6 N3 W1 176.86(8)
N2 C1 C2 109.01(7)
C3 C2 C1 111.37(9)
C2 C3 C4 110.89(9)
C5 C4 C3 110.75(8)
N2 C5 C4 109.61(8)
N3 C6 C7 179.53(11)

loop_
_geom_bond_atom_site_label_1
_geom_bond_atom_site_label_2
_geom_bond_distance
W1 N1 1.7533(7)
W1 N3 2.2317(8)
W1 Cl2 2.3251(2)
W1 Cl4 2.3465(2)
W1 Cl1 2.3628(2)
W1 Cl3 2.3636(2)
N1 N2 1.2669(11)
N2 C5 1.4680(12)
N2 C1 1.4716(12)
N3 C6 1.1395(13)
C1 C2 1.5212(13)
C2 C3 1.5199(15)
C3 C4 1.5299(14)
C4 C5 1.5195(13)
C6 C7 1.4506(14)
